data_4504610
loop_
_publ_author_name
'Adams, Christopher J.'
'Angeloni, Alessandro'
'Orpen, A. Guy'
'Podesta, Thomas J.'
'Shore, Benjamin'

_publ_section_title
;
 Crystal Synthesis of Organic&#x2212;Inorganic Hybrid Salts Based on
 Tetrachloroplatinate and -palladate Salts of Organic Cations:&#x2009;
 Formation of Linear, Two-, and Three-Dimensional
 NH&#x00B7;&#x00B7;&#x00B7;Cl Hydrogen Bond Networks
;
_journal_issue 2
_journal_name_full 'Crystal Growth &amp; Design'
_journal_page_first 411
_journal_paper_doi 10.1021/cg050362o
_journal_volume 6
_journal_year 2006
_chemical_formula_sum 'C10 H22 Cl4 N2 Pd'
_chemical_formula_weight 418.50
_chemical_name_systematic
;
 ?
;
_space_group_IT_number 14
_symmetry_cell_setting monoclinic
_symmetry_space_group_name_Hall '-P 2ybc'
_symmetry_space_group_name_H-M 'P 1 21/c 1'
_atom_sites_solution_hydrogens geom
_atom_sites_solution_primary direct
_atom_sites_solution_secondary difmap
_audit_creation_method SHELXL-97
_cell_angle_alpha 90.00
_cell_angle_beta 91.885(4)
_cell_angle_gamma 90.00
_cell_formula_units_Z 2
_cell_length_a 11.166(2)
_cell_length_b 7.3022(15)
_cell_length_c 9.531(2)
_cell_measurement_reflns_used 53
_cell_measurement_temperature 173(2)
_cell_volume 776.7(3)
_computing_cell_refinement 'Bruker SMART'
_computing_data_collection 'Bruker SMART'
_computing_data_reduction 'Bruker SHELXTL'
_computing_molecular_graphics 'Bruker SHELXTL'
_computing_publication_material 'Bruker SHELXTL'
_computing_structure_refinement 'SHELXL-97 (Sheldrick, 1997)'
_computing_structure_solution 'SHELXS-97 (Sheldrick, 1990)'
_diffrn_ambient_temperature 173(2)
_diffrn_measured_fraction_theta_full 0.977
_diffrn_measured_fraction_theta_max 0.977
_diffrn_measurement_device_type 'CCD area detector'
_diffrn_measurement_method 'phi and omega scans'
_diffrn_radiation_monochromator graphite
_diffrn_radiation_source 'fine-focus sealed tube'
_diffrn_radiation_type MoK\a
_diffrn_radiation_wavelength 0.71073
_diffrn_reflns_av_R_equivalents 0.0334
_diffrn_reflns_av_sigmaI/netI 0.0388
_diffrn_reflns_limit_h_max 14
_diffrn_reflns_limit_h_min -13
_diffrn_reflns_limit_k_max 9
_diffrn_reflns_limit_k_min -9
_diffrn_reflns_limit_l_max 9
_diffrn_reflns_limit_l_min -12
_diffrn_reflns_number 4574
_diffrn_reflns_theta_full 27.49
_diffrn_reflns_theta_max 27.49
_diffrn_reflns_theta_min 3.33
_diffrn_standards_decay_% none
_exptl_absorpt_coefficient_mu 1.864
_exptl_absorpt_correction_T_max 1
_exptl_absorpt_correction_T_min 0.760002
_exptl_absorpt_correction_type multi-scan
_exptl_absorpt_process_details SADABS
_exptl_crystal_colour yellow
_exptl_crystal_density_diffrn 1.789
_exptl_crystal_density_method 'not measured'
_exptl_crystal_description block
_exptl_crystal_F_000 420
_exptl_crystal_size_max 0.4
_exptl_crystal_size_mid 0.3
_exptl_crystal_size_min 0.1
_refine_diff_density_max 1.250
_refine_diff_density_min -1.122
_refine_diff_density_rms 0.123
_refine_ls_extinction_method none
_refine_ls_goodness_of_fit_ref 1.062
_refine_ls_hydrogen_treatment constr
_refine_ls_matrix_type full
_refine_ls_number_parameters 79
_refine_ls_number_reflns 1755
_refine_ls_number_restraints 0
_refine_ls_restrained_S_all 1.062
_refine_ls_R_factor_all 0.0322
_refine_ls_R_factor_gt 0.0284
_refine_ls_shift/su_max 0.001
_refine_ls_shift/su_mean 0.000
_refine_ls_structure_factor_coef Fsqd
_refine_ls_weighting_details 'calc w=1/[\s^2^(Fo^2^)+(0.0476P)^2^+0.0000P] where P=(Fo^2^+2Fc^2^)/3'
_refine_ls_weighting_scheme calc
_refine_ls_wR_factor_gt 0.0752
_refine_ls_wR_factor_ref 0.0776
_reflns_number_gt 1573
_reflns_number_total 1755
_reflns_threshold_expression >2sigma(I)
_cod_data_source_file cg050362osi20050725_015150.cif
_cod_data_source_block 14c
_cod_depositor_comments
;
The following automatic conversions were performed:

'_symmetry_cell_setting' value 'Monoclinic' changed to 'monoclinic'
according to /home/saulius/struct/CIF-dictionaries/cif_core.dic
dictionary named 'cif_core.dic' version 2.4.1 from 2010-06-29.

Automatic conversion script
Id: cif_fix_values 1715 2011-07-08 13:25:40Z adriana 
;
_cod_original_sg_symbol_H-M P2(1)/c
_cod_database_code 4504610

loop_
_symmetry_equiv_pos_as_xyz
'x, y, z'
'-x, y+1/2, -z+1/2'
'-x, -y, -z'
'x, -y-1/2, z-1/2'

loop_
_atom_site_label
_atom_site_type_symbol
_atom_site_fract_x
_atom_site_fract_y
_atom_site_fract_z
_atom_site_U_iso_or_equiv
_atom_site_adp_type
_atom_site_occupancy
_atom_site_symmetry_multiplicity
_atom_site_calc_flag
_atom_site_refinement_flags
Pd1 Pd 0.5000 0.5000 0.5000 0.01389(11) Uani 1 2 d S
Cl2 Cl 0.70073(5) 0.54255(8) 0.56175(6) 0.01853(15) Uani 1 1 d .
Cl1 Cl 0.51396(5) 0.72234(8) 0.32956(6) 0.01938(15) Uani 1 1 d .
N1 N 0.6824(2) 0.5139(2) 1.0760(3) 0.0186(5) Uani 1 1 d .
H10A H 0.6755 0.6364 1.0687 0.022 Uiso 1 1 calc R
H10B H 0.6102 0.4686 1.0967 0.022 Uiso 1 1 calc R
C4 C 0.8423(2) 0.5077(3) 0.9032(3) 0.0184(6) Uani 1 1 d .
H4A H 0.8384 0.6395 0.8910 0.022 Uiso 1 1 calc R
H4B H 0.8657 0.4545 0.8150 0.022 Uiso 1 1 calc R
C3 C 0.9382(2) 0.4621(3) 1.0178(3) 0.0162(5) Uani 1 1 d .
H3A H 0.9443 0.3286 1.0256 0.019 Uiso 1 1 calc R
C5 C 0.7194(2) 0.4372(3) 0.9381(3) 0.0191(5) Uani 1 1 d .
H5A H 0.6617 0.4727 0.8648 0.023 Uiso 1 1 calc R
H5B H 0.7209 0.3045 0.9430 0.023 Uiso 1 1 calc R
C2 C 0.8947(2) 0.5373(4) 1.1579(3) 0.0214(5) Uani 1 1 d .
H2A H 0.9509 0.5013 1.2327 0.026 Uiso 1 1 calc R
H2B H 0.8938 0.6700 1.1539 0.026 Uiso 1 1 calc R
C1 C 0.7701(3) 0.4690(4) 1.1922(3) 0.0224(5) Uani 1 1 d .
H1A H 0.7724 0.3375 1.2063 0.027 Uiso 1 1 calc R
H1B H 0.7450 0.5256 1.2784 0.027 Uiso 1 1 calc R

loop_
_atom_site_aniso_label
_atom_site_aniso_U_11
_atom_site_aniso_U_22
_atom_site_aniso_U_33
_atom_site_aniso_U_23
_atom_site_aniso_U_13
_atom_site_aniso_U_12
Pd1 0.01537(17) 0.01058(16) 0.01590(17) -0.00007(8) 0.00311(11) -0.00001(8)
Cl2 0.0178(3) 0.0165(3) 0.0213(3) -0.0006(2) 0.0010(2) -0.0011(2)
Cl1 0.0211(3) 0.0153(3) 0.0220(3) 0.0045(2) 0.0046(2) 0.0007(2)
N1 0.0143(11) 0.0165(10) 0.0253(12) 0.0006(7) 0.0061(9) -0.0007(7)
C4 0.0167(13) 0.0223(14) 0.0163(13) 0.0017(8) 0.0021(10) 0.0009(8)
C3 0.0157(13) 0.0172(10) 0.0159(12) 0.0013(9) 0.0020(10) 0.0010(9)
C5 0.0201(12) 0.0173(11) 0.0200(12) -0.0003(10) 0.0016(10) -0.0011(10)
C2 0.0182(13) 0.0300(12) 0.0160(13) -0.0028(10) 0.0029(10) -0.0003(11)
C1 0.0204(13) 0.0288(13) 0.0184(13) 0.0024(10) 0.0049(10) 0.0010(11)

loop_
_atom_type_symbol
_atom_type_description
_atom_type_scat_dispersion_real
_atom_type_scat_dispersion_imag
_atom_type_scat_source
C C 0.0033 0.0016 'International Tables Vol C Tables 4.2.6.8 and 6.1.1.4'
H H 0.0000 0.0000 'International Tables Vol C Tables 4.2.6.8 and 6.1.1.4'
N N 0.0061 0.0033 'International Tables Vol C Tables 4.2.6.8 and 6.1.1.4'
Cl Cl 0.1484 0.1585 'International Tables Vol C Tables 4.2.6.8 and 6.1.1.4'
Pd Pd -0.9988 1.0072 'International Tables Vol C Tables 4.2.6.8 and 6.1.1.4'

loop_
_geom_angle_atom_site_label_1
_geom_angle_atom_site_label_2
_geom_angle_atom_site_label_3
_geom_angle
_geom_angle_site_symmetry_1
_geom_angle_site_symmetry_3
Cl1 Pd1 Cl1 180.00(3) . 3_666
Cl1 Pd1 Cl2 89.85(2) . .
Cl1 Pd1 Cl2 90.15(2) 3_666 .
Cl1 Pd1 Cl2 90.16(2) . 3_666
Cl1 Pd1 Cl2 89.84(2) 3_666 3_666
Cl2 Pd1 Cl2 180.0 . 3_666
C1 N1 C5 112.1(2) . .
C5 C4 C3 112.6(2) . .
C3 C3 C2 112.1(3) 3_767 .
C3 C3 C4 112.0(3) 3_767 .
C2 C3 C4 107.9(2) . .
N1 C5 C4 110.1(2) . .
C1 C2 C3 112.7(2) . .
N1 C1 C2 110.6(2) . .

loop_
_geom_bond_atom_site_label_1
_geom_bond_atom_site_label_2
_geom_bond_distance
_geom_bond_site_symmetry_2
Pd1 Cl1 2.3056(6) .
Pd1 Cl1 2.3057(6) 3_666
Pd1 Cl2 2.3193(7) .
Pd1 Cl2 2.3193(7) 3_666
N1 C1 1.490(3) .
N1 C5 1.499(3) .
C4 C5 1.512(4) .
C4 C3 1.541(4) .
C3 C3 1.535(5) 3_767
C3 C2 1.537(3) .
C2 C1 1.523(4) .
